data_4123048
loop_
_publ_author_name
'Zhao, Chenglong'
'Jia, Xiao'
'Wang, Xuan'
'Gong, Hegui'

_publ_section_title
;
 Ni-Catalyzed Reductive Coupling of Alkyl Acids with Unactivated Tertiary
 Alkyl and Glycosyl Halides.
;
_journal_name_full 'Journal of the American Chemical Society'
_journal_page_first 141204123340001
_journal_paper_doi 10.1021/ja510653n
_journal_year 2014
_chemical_formula_moiety 'C22 H26 O'
_chemical_formula_sum 'C22 H26 O'
_chemical_formula_weight 306.43
_chemical_name_systematic
;
 ?
;
_space_group_crystal_system monoclinic
_space_group_IT_number 14
_space_group_name_Hall '-P 2yn'
_space_group_name_H-M_alt 'P 1 21/n 1'
_symmetry_space_group_name_Hall '-P 2yn'
_symmetry_space_group_name_H-M 'P 1 21/n 1'
_atom_sites_solution_hydrogens geom
_atom_sites_solution_primary direct
_audit_creation_date 2014-11-19
_audit_creation_method
;
Olex2 1.2
(compiled 2014.07.22 svn.r2960 for OlexSys, GUI svn.r4862)
;
_cell_angle_alpha 90
_cell_angle_beta 90.386(2)
_cell_angle_gamma 90
_cell_formula_units_Z 4
_cell_length_a 10.7302(10)
_cell_length_b 10.1147(9)
_cell_length_c 16.0345(15)
_cell_measurement_reflns_used 3956
_cell_measurement_temperature 130
_cell_measurement_theta_max 30.52
_cell_measurement_theta_min 2.29
_cell_volume 1740.2(3)
_computing_cell_refinement 'SAINT v7.68A (Bruker, 2009)'
_computing_data_reduction 'SAINT v7.68A (Bruker, 2009)'
_computing_molecular_graphics 'Olex2 (Dolomanov et al., 2009)'
_computing_publication_material 'Olex2 (Dolomanov et al., 2009)'
_computing_structure_refinement 'XL (Sheldrick, 2008)'
_computing_structure_solution 'ShelXS (Sheldrick, 2008)'
_diffrn_ambient_temperature 130
_diffrn_measured_fraction_theta_full 1.000
_diffrn_measured_fraction_theta_max 0.996
_diffrn_measurement_device_type 'Bruker APEX-II CCD'
_diffrn_measurement_method '\f and \w scans'
_diffrn_radiation_monochromator graphite
_diffrn_radiation_type MoK\a
_diffrn_radiation_wavelength 0.71073
_diffrn_reflns_av_R_equivalents 0.0283
_diffrn_reflns_av_unetI/netI 0.0318
_diffrn_reflns_Laue_measured_fraction_full 1.000
_diffrn_reflns_Laue_measured_fraction_max 0.996
_diffrn_reflns_limit_h_max 15
_diffrn_reflns_limit_h_min -13
_diffrn_reflns_limit_k_max 14
_diffrn_reflns_limit_k_min -13
_diffrn_reflns_limit_l_max 21
_diffrn_reflns_limit_l_min -22
_diffrn_reflns_number 17225
_diffrn_reflns_point_group_measured_fraction_full 1.000
_diffrn_reflns_point_group_measured_fraction_max 0.996
_diffrn_reflns_theta_full 25.242
_diffrn_reflns_theta_max 30.592
_diffrn_reflns_theta_min 2.277
_diffrn_standards_number 0
_exptl_absorpt_coefficient_mu 0.069
_exptl_absorpt_correction_T_max 0.7461
_exptl_absorpt_correction_T_min 0.6865
_exptl_absorpt_correction_type multi-scan
_exptl_absorpt_process_details
;
SADABS-2008/1 (Bruker,2008) was used for absorption correction.
wR2(int) was 0.0457 before and 0.0403 after correction.
The Ratio of minimum to maximum transmission is 0.9201.
The \l/2 correction factor is 0.0015.
;
_exptl_crystal_colour colourless
_exptl_crystal_density_diffrn 1.170
_exptl_crystal_description block
_exptl_crystal_F_000 664
_exptl_crystal_size_max 0.26
_exptl_crystal_size_mid 0.2
_exptl_crystal_size_min 0.18
_refine_diff_density_max 0.455
_refine_diff_density_min -0.302
_refine_diff_density_rms 0.046
_refine_ls_extinction_method none
_refine_ls_goodness_of_fit_ref 1.047
_refine_ls_hydrogen_treatment constr
_refine_ls_matrix_type full
_refine_ls_number_parameters 209
_refine_ls_number_reflns 5325
_refine_ls_number_restraints 0
_refine_ls_restrained_S_all 1.047
_refine_ls_R_factor_all 0.0831
_refine_ls_R_factor_gt 0.0554
_refine_ls_shift/su_max 0.001
_refine_ls_shift/su_mean 0.000
_refine_ls_structure_factor_coef Fsqd
_refine_ls_weighting_details 'w=1/[\s^2^(Fo^2^)+(0.0651P)^2^+0.5816P] where P=(Fo^2^+2Fc^2^)/3'
_refine_ls_weighting_scheme calc
_refine_ls_wR_factor_gt 0.1391
_refine_ls_wR_factor_ref 0.1573
_reflns_Friedel_coverage 0.000
_reflns_number_gt 3689
_reflns_number_total 5325
_reflns_threshold_expression 'I > 2\s(I)'
_cod_data_source_file ja510653n_si_002.cif
_cod_data_source_block mo_dm14666_0m
_cod_database_code 4123048
_shelxl_version_number 2014-3
_shelx_space_group_comment
;
The symmetry employed for this shelxl refinement is uniquely defined
by the following loop, which should always be used as a source of
symmetry information in preference to the above space-group names.
They are only intended as comments.
;
_shelx_estimated_absorpt_t_max 0.988
_shelx_estimated_absorpt_t_min 0.982
_olex2_refinement_description
;
1. Fixed Uiso
 At 1.2 times of:
  All C(H) groups, All C(H,H) groups
 At 1.5 times of:
  All C(H,H,H) groups
2.a Ternary CH refined with riding coordinates:
 C13(H13)
2.b Secondary CH2 refined with riding coordinates:
 C7(H7A,H7B), C8(H8A,H8B), C11(H11A,H11B), C12(H12A,H12B), C14(H14A,H14B),
 C15(H15A,H15B)
2.c Aromatic/amide H refined with riding coordinates:
 C1(H1), C2(H2), C3(H3), C4(H4), C5(H5), C18(H18), C19(H19), C20(H20),
 C21(H21), C22(H22)
2.d Idealised Me refined as rotating group:
 C16(H16A,H16B,H16C)
;
_olex2_submission_special_instructions 'No special instructions were received'

loop_
_space_group_symop_operation_xyz
'x, y, z'
'-x+1/2, y+1/2, -z+1/2'
'-x, -y, -z'
'x-1/2, -y-1/2, z-1/2'

loop_
_atom_site_label
_atom_site_type_symbol
_atom_site_fract_x
_atom_site_fract_y
_atom_site_fract_z
_atom_site_U_iso_or_equiv
_atom_site_adp_type
_atom_site_occupancy
_atom_site_site_symmetry_order
_atom_site_calc_flag
_atom_site_refinement_flags_posn
O1 O 0.44434(11) 0.69883(13) 0.02568(8) 0.0513(3) Uani 1 1 d .
C1 C 0.30129(14) 0.39507(15) 0.26342(10) 0.0381(3) Uani 1 1 d .
H1 H 0.2425 0.4653 0.2620 0.046 Uiso 1 1 calc R
C2 C 0.29998(17) 0.30617(18) 0.32906(11) 0.0478(4) Uani 1 1 d .
H2 H 0.2403 0.3154 0.3722 0.057 Uiso 1 1 calc R
C3 C 0.38558(18) 0.20384(18) 0.33182(11) 0.0496(4) Uani 1 1 d .
H3 H 0.3867 0.1445 0.3777 0.060 Uiso 1 1 calc R
C4 C 0.46890(16) 0.18857(17) 0.26794(12) 0.0466(4) Uani 1 1 d .
H4 H 0.5260 0.1168 0.2688 0.056 Uiso 1 1 calc R
C5 C 0.46984(14) 0.27718(15) 0.20256(10) 0.0380(3) Uani 1 1 d .
H5 H 0.5279 0.2656 0.1587 0.046 Uiso 1 1 calc R
C6 C 0.38747(12) 0.38291(14) 0.19968(9) 0.0312(3) Uani 1 1 d .
C7 C 0.39605(14) 0.48460(16) 0.13146(10) 0.0397(3) Uani 1 1 d .
H7A H 0.4067 0.4390 0.0773 0.048 Uiso 1 1 calc R
H7B H 0.3171 0.5350 0.1288 0.048 Uiso 1 1 calc R
C8 C 0.5005(2) 0.5775(2) 0.14439(12) 0.0625(6) Uani 1 1 d .
H8A H 0.5782 0.5250 0.1487 0.075 Uiso 1 1 calc R
H8B H 0.4884 0.6215 0.1989 0.075 Uiso 1 1 calc R
C9 C 0.52031(12) 0.68276(14) 0.08036(8) 0.0296(3) Uani 1 1 d .
C10 C 0.63745(12) 0.76780(13) 0.08732(8) 0.0262(3) Uani 1 1 d .
C11 C 0.64821(14) 0.85917(14) 0.01165(8) 0.0318(3) Uani 1 1 d .
H11A H 0.6620 0.8049 -0.0388 0.038 Uiso 1 1 calc R
H11B H 0.5686 0.9074 0.0040 0.038 Uiso 1 1 calc R
C12 C 0.75398(15) 0.95900(14) 0.02028(8) 0.0331(3) Uani 1 1 d .
H12A H 0.7535 1.0182 -0.0289 0.040 Uiso 1 1 calc R
H12B H 0.8346 0.9113 0.0212 0.040 Uiso 1 1 calc R
C13 C 0.74287(13) 1.04255(14) 0.09971(9) 0.0320(3) Uani 1 1 d .
H13 H 0.6631 1.0934 0.0958 0.038 Uiso 1 1 calc R
C14 C 0.73404(14) 0.95084(16) 0.17550(9) 0.0371(3) Uani 1 1 d .
H14A H 0.8135 0.9021 0.1821 0.044 Uiso 1 1 calc R
H14B H 0.7217 1.0048 0.2263 0.044 Uiso 1 1 calc R
C15 C 0.62720(14) 0.85176(16) 0.16729(9) 0.0368(3) Uani 1 1 d .
H15A H 0.5470 0.9001 0.1666 0.044 Uiso 1 1 calc R
H15B H 0.6276 0.7926 0.2165 0.044 Uiso 1 1 calc R
C16 C 0.75071(14) 0.67469(15) 0.09111(10) 0.0371(3) Uani 1 1 d .
H16A H 0.7515 0.6277 0.1446 0.056 Uiso 1 1 calc GR
H16B H 0.8274 0.7265 0.0858 0.056 Uiso 1 1 calc GR
H16C H 0.7453 0.6106 0.0454 0.056 Uiso 1 1 calc GR
C17 C 0.84849(13) 1.14148(13) 0.10559(8) 0.0293(3) Uani 1 1 d .
C18 C 0.96844(13) 1.10367(14) 0.13024(9) 0.0323(3) Uani 1 1 d .
H18 H 0.9841 1.0140 0.1445 0.039 Uiso 1 1 calc R
C19 C 1.06454(13) 1.19401(15) 0.13431(9) 0.0340(3) Uani 1 1 d .
H19 H 1.1450 1.1663 0.1523 0.041 Uiso 1 1 calc R
C20 C 1.04475(14) 1.32453(15) 0.11250(10) 0.0354(3) Uani 1 1 d .
H20 H 1.1110 1.3867 0.1152 0.042 Uiso 1 1 calc R
C21 C 0.92694(14) 1.36340(15) 0.08666(10) 0.0388(3) Uani 1 1 d .
H21 H 0.9125 1.4527 0.0710 0.047 Uiso 1 1 calc R
C22 C 0.82994(14) 1.27318(15) 0.08338(10) 0.0357(3) Uani 1 1 d .
H22 H 0.7496 1.3015 0.0657 0.043 Uiso 1 1 calc R

loop_
_atom_site_aniso_label
_atom_site_aniso_U_11
_atom_site_aniso_U_22
_atom_site_aniso_U_33
_atom_site_aniso_U_23
_atom_site_aniso_U_13
_atom_site_aniso_U_12
O1 0.0356(6) 0.0655(8) 0.0525(7) 0.0164(6) -0.0200(5) -0.0066(6)
C1 0.0309(7) 0.0336(7) 0.0498(9) -0.0159(6) 0.0042(6) -0.0067(6)
C2 0.0504(10) 0.0501(10) 0.0431(9) -0.0169(7) 0.0130(7) -0.0244(8)
C3 0.0586(11) 0.0428(9) 0.0473(9) 0.0038(7) -0.0110(8) -0.0217(8)
C4 0.0401(8) 0.0375(8) 0.0621(11) -0.0001(8) -0.0120(8) -0.0009(7)
C5 0.0303(7) 0.0385(8) 0.0451(8) -0.0107(6) -0.0014(6) 0.0002(6)
C6 0.0263(6) 0.0322(7) 0.0351(7) -0.0094(5) -0.0043(5) -0.0059(5)
C7 0.0337(7) 0.0439(8) 0.0414(8) -0.0014(7) -0.0089(6) -0.0064(6)
C8 0.0645(12) 0.0730(13) 0.0496(10) 0.0240(9) -0.0304(9) -0.0392(10)
C9 0.0266(6) 0.0360(7) 0.0261(6) -0.0050(5) -0.0027(5) 0.0034(5)
C10 0.0271(6) 0.0301(6) 0.0215(6) -0.0010(5) -0.0038(4) 0.0032(5)
C11 0.0430(8) 0.0285(6) 0.0238(6) 0.0003(5) -0.0093(5) 0.0007(6)
C12 0.0477(8) 0.0278(6) 0.0238(6) 0.0014(5) -0.0049(6) -0.0013(6)
C13 0.0286(6) 0.0304(7) 0.0370(7) -0.0094(5) -0.0064(5) 0.0045(5)
C14 0.0362(7) 0.0504(9) 0.0246(6) -0.0104(6) 0.0006(5) -0.0096(7)
C15 0.0346(7) 0.0491(9) 0.0269(7) -0.0107(6) 0.0028(5) -0.0089(6)
C16 0.0321(7) 0.0362(8) 0.0429(8) 0.0090(6) -0.0013(6) 0.0062(6)
C17 0.0293(6) 0.0294(6) 0.0291(6) -0.0063(5) -0.0035(5) 0.0035(5)
C18 0.0298(7) 0.0308(7) 0.0363(7) -0.0001(6) -0.0032(5) 0.0054(5)
C19 0.0265(6) 0.0390(8) 0.0363(7) 0.0008(6) -0.0021(5) 0.0046(6)
C20 0.0326(7) 0.0340(7) 0.0396(8) -0.0018(6) 0.0007(6) -0.0011(6)
C21 0.0381(8) 0.0293(7) 0.0489(9) 0.0011(6) -0.0029(7) 0.0060(6)
C22 0.0311(7) 0.0346(7) 0.0413(8) -0.0035(6) -0.0080(6) 0.0082(6)

loop_
_atom_type_symbol
_atom_type_description
_atom_type_scat_dispersion_real
_atom_type_scat_dispersion_imag
_atom_type_scat_source
C C 0.0033 0.0016 'International Tables Vol C Tables 4.2.6.8 and 6.1.1.4'
H H 0.0000 0.0000 'International Tables Vol C Tables 4.2.6.8 and 6.1.1.4'
O O 0.0106 0.0060 'International Tables Vol C Tables 4.2.6.8 and 6.1.1.4'

loop_
_geom_angle_atom_site_label_1
_geom_angle_atom_site_label_2
_geom_angle_atom_site_label_3
_geom_angle
C2 C1 H1 119.6
C2 C1 C6 120.82(15)
C6 C1 H1 119.6
C1 C2 H2 120.0
C3 C2 C1 119.99(16)
C3 C2 H2 120.0
C2 C3 H3 120.1
C4 C3 C2 119.71(16)
C4 C3 H3 120.1
C3 C4 H4 119.9
C3 C4 C5 120.14(16)
C5 C4 H4 119.9
C4 C5 H5 119.4
C4 C5 C6 121.20(15)
C6 C5 H5 119.4
C1 C6 C7 121.26(14)
C5 C6 C1 118.09(14)
C5 C6 C7 120.58(14)
C6 C7 H7A 109.1
C6 C7 H7B 109.1
H7A C7 H7B 107.8
C8 C7 C6 112.53(12)
C8 C7 H7A 109.1
C8 C7 H7B 109.1
C7 C8 H8A 107.8
C7 C8 H8B 107.8
C7 C8 C9 117.90(13)
H8A C8 H8B 107.2
C9 C8 H8A 107.8
C9 C8 H8B 107.8
O1 C9 C8 119.84(14)
O1 C9 C10 122.02(13)
C8 C9 C10 118.14(12)
C9 C10 C11 110.41(10)
C9 C10 C15 107.92(11)
C9 C10 C16 107.93(11)
C11 C10 C15 109.44(12)
C11 C10 C16 109.71(11)
C16 C10 C15 111.41(11)
C10 C11 H11A 109.0
C10 C11 H11B 109.0
H11A C11 H11B 107.8
C12 C11 C10 112.83(11)
C12 C11 H11A 109.0
C12 C11 H11B 109.0
C11 C12 H12A 109.2
C11 C12 H12B 109.2
C11 C12 C13 112.23(12)
H12A C12 H12B 107.9
C13 C12 H12A 109.2
C13 C12 H12B 109.2
C12 C13 H13 107.7
C14 C13 C12 109.31(12)
C14 C13 H13 107.7
C17 C13 C12 110.69(12)
C17 C13 H13 107.7
C17 C13 C14 113.64(11)
C13 C14 H14A 109.1
C13 C14 H14B 109.1
H14A C14 H14B 107.9
C15 C14 C13 112.28(12)
C15 C14 H14A 109.1
C15 C14 H14B 109.1
C10 C15 H15A 109.2
C10 C15 H15B 109.2
C14 C15 C10 112.03(11)
C14 C15 H15A 109.2
C14 C15 H15B 109.2
H15A C15 H15B 107.9
C10 C16 H16A 109.5
C10 C16 H16B 109.5
C10 C16 H16C 109.5
H16A C16 H16B 109.5
H16A C16 H16C 109.5
H16B C16 H16C 109.5
C18 C17 C13 121.62(12)
C22 C17 C13 120.69(12)
C22 C17 C18 117.64(13)
C17 C18 H18 119.4
C19 C18 C17 121.27(13)
C19 C18 H18 119.4
C18 C19 H19 119.8
C18 C19 C20 120.50(13)
C20 C19 H19 119.8
C19 C20 H20 120.5
C19 C20 C21 119.04(14)
C21 C20 H20 120.5
C20 C21 H21 119.7
C20 C21 C22 120.57(14)
C22 C21 H21 119.7
C17 C22 H22 119.5
C21 C22 C17 120.96(13)
C21 C22 H22 119.5

loop_
_geom_bond_atom_site_label_1
_geom_bond_atom_site_label_2
_geom_bond_distance
O1 C9 1.2042(17)
C1 H1 0.9500
C1 C2 1.384(2)
C1 C6 1.388(2)
C2 H2 0.9500
C2 C3 1.384(3)
C3 H3 0.9500
C3 C4 1.373(3)
C4 H4 0.9500
C4 C5 1.379(2)
C5 H5 0.9500
C5 C6 1.388(2)
C6 C7 1.505(2)
C7 H7A 0.9900
C7 H7B 0.9900
C7 C8 1.477(2)
C8 H8A 0.9900
C8 H8B 0.9900
C8 C9 1.495(2)
C9 C10 1.5266(19)
C10 C11 1.5303(18)
C10 C15 1.5426(18)
C10 C16 1.5383(19)
C11 H11A 0.9900
C11 H11B 0.9900
C11 C12 1.525(2)
C12 H12A 0.9900
C12 H12B 0.9900
C12 C13 1.5339(19)
C13 H13 1.0000
C13 C14 1.532(2)
C13 C17 1.5144(19)
C14 H14A 0.9900
C14 H14B 0.9900
C14 C15 1.528(2)
C15 H15A 0.9900
C15 H15B 0.9900
C16 H16A 0.9800
C16 H16B 0.9800
C16 H16C 0.9800
C17 C18 1.3973(19)
C17 C22 1.393(2)
C18 H18 0.9500
C18 C19 1.379(2)
C19 H19 0.9500
C19 C20 1.382(2)
C20 H20 0.9500
C20 C21 1.385(2)
C21 H21 0.9500
C21 C22 1.385(2)
C22 H22 0.9500

loop_
_geom_torsion_atom_site_label_1
_geom_torsion_atom_site_label_2
_geom_torsion_atom_site_label_3
_geom_torsion_atom_site_label_4
_geom_torsion
O1 C9 C10 C11 -6.50(19)
O1 C9 C10 C15 113.07(16)
O1 C9 C10 C16 -126.41(15)
C1 C2 C3 C4 -2.1(2)
C1 C6 C7 C8 100.97(19)
C2 C1 C6 C5 1.7(2)
C2 C1 C6 C7 -175.37(13)
C2 C3 C4 C5 2.0(2)
C3 C4 C5 C6 0.0(2)
C4 C5 C6 C1 -1.8(2)
C4 C5 C6 C7 175.28(14)
C5 C6 C7 C8 -76.0(2)
C6 C1 C2 C3 0.2(2)
C6 C7 C8 C9 179.31(17)
C7 C8 C9 O1 8.2(3)
C7 C8 C9 C10 -172.31(16)
C8 C9 C10 C11 173.97(15)
C8 C9 C10 C15 -66.46(18)
C8 C9 C10 C16 54.06(18)
C9 C10 C11 C12 172.56(11)
C9 C10 C15 C14 -174.23(12)
C10 C11 C12 C13 -55.83(16)
C11 C10 C15 C14 -54.05(16)
C11 C12 C13 C14 54.78(15)
C11 C12 C13 C17 -179.32(11)
C12 C13 C14 C15 -55.41(16)
C12 C13 C17 C18 -77.11(16)
C12 C13 C17 C22 100.46(15)
C13 C14 C15 C10 56.51(17)
C13 C17 C18 C19 179.08(13)
C13 C17 C22 C21 -178.39(14)
C14 C13 C17 C18 46.34(18)
C14 C13 C17 C22 -136.09(14)
C15 C10 C11 C12 53.91(15)
C16 C10 C11 C12 -68.61(15)
C16 C10 C15 C14 67.45(17)
C17 C13 C14 C15 -179.60(12)
C17 C18 C19 C20 -1.2(2)
C18 C17 C22 C21 -0.7(2)
C18 C19 C20 C21 0.1(2)
C19 C20 C21 C22 0.6(2)
C20 C21 C22 C17 -0.3(2)
C22 C17 C18 C19 1.4(2)
